data_4069824
loop_
_publ_author_name
'Weitershaus, Katharina'
'Lloret Fillol, Julio'
'Wadepohl, Hubert'
'Gade, Lutz H.'

_publ_section_title
;
 Reactions of Titanium Hydrazinediido Complexes with Unsaturated Organic
 Substrates
;
_journal_issue 16
_journal_name_full Organometallics
_journal_page_first 4747
_journal_paper_doi 10.1021/om900428d
_journal_volume 28
_journal_year 2009
_chemical_formula_sum 'C41 H45 N5 S Ti'
_chemical_formula_weight 687.78
_chemical_properties_physical air-sensitive
_space_group_IT_number 14
_symmetry_cell_setting monoclinic
_symmetry_Int_Tables_number 14
_symmetry_space_group_name_Hall '-P 2yn'
_symmetry_space_group_name_H-M 'P 1 21/n 1'
_atom_sites_solution_hydrogens geom
_atom_sites_solution_primary heavy
_atom_sites_solution_secondary direct
_audit_block_code ga_kw22
_audit_creation_method SHELXL-97
_cell_angle_alpha 90.00
_cell_angle_beta 95.934(2)
_cell_angle_gamma 90.00
_cell_formula_units_Z 4
_cell_length_a 12.5567(11)
_cell_length_b 18.8324(17)
_cell_length_c 15.3320(14)
_cell_measurement_reflns_used 7987
_cell_measurement_temperature 100(2)
_cell_measurement_theta_max 31.94
_cell_measurement_theta_min 2.27
_cell_volume 3606.2(6)
_computing_cell_refinement
;
SAINT (Bruker AXS, 1997-2008)
;
_computing_data_collection 'SMART (Bruker AXS, 1997-2003)'
_computing_data_reduction 'SAINT (Bruker AXS, 1997-2008)'
_computing_molecular_graphics 'PLATON (Spek, 1980-2008)'
_computing_publication_material 'SHELXL-97 (Sheldrick, 1997)'
_computing_structure_refinement 'SHELXL-97 (Sheldrick, 1997)'
_computing_structure_solution 'DIRDIF (Beurskens et al., 1999-2008)'
_diffrn_ambient_temperature 100(2)
_diffrn_measured_fraction_theta_full 0.997801
_diffrn_measured_fraction_theta_max 0.951
_diffrn_measurement_device_type 'CCD area detector (Bruker AXS Smart 1000)'
_diffrn_measurement_method '\f- and \w-scans'
_diffrn_radiation_monochromator graphite
_diffrn_radiation_probe x-ray
_diffrn_radiation_type MoK\a
_diffrn_radiation_wavelength 0.71073
_diffrn_reflns_av_R_equivalents 0.0389
_diffrn_reflns_av_sigmaI/netI 0.0246
_diffrn_reflns_limit_h_max 18
_diffrn_reflns_limit_h_min -18
_diffrn_reflns_limit_k_max 28
_diffrn_reflns_limit_k_min 0
_diffrn_reflns_limit_l_max 22
_diffrn_reflns_limit_l_min 0
_diffrn_reflns_number 87398
_diffrn_reflns_theta_full 30.5084
_diffrn_reflns_theta_max 32.27
_diffrn_reflns_theta_min 2.00
_diffrn_source 'fine-focus sealed tube'
_exptl_absorpt_coefficient_mu 0.332
_exptl_absorpt_correction_T_max 0.7464
_exptl_absorpt_correction_T_min 0.7031
_exptl_absorpt_correction_type multi-scan
_exptl_absorpt_process_details
;
multi-scan from symmetry-related measurements (Blessing 1995)
SADABS (Sheldrick & Bruker AXS, 2004-2008)
;
_exptl_crystal_colour black
_exptl_crystal_density_diffrn 1.267
_exptl_crystal_density_method 'not measured'
_exptl_crystal_description block
_exptl_crystal_F_000 1456
_exptl_crystal_size_max 0.31
_exptl_crystal_size_mid 0.30
_exptl_crystal_size_min 0.27
_refine_diff_density_max 0.640
_refine_diff_density_min -0.281
_refine_diff_density_rms 0.071
_refine_ls_abs_structure_details 'Flack H D (1983), Acta Cryst. A39, 876-881'
_refine_ls_extinction_method none
_refine_ls_goodness_of_fit_ref 1.112
_refine_ls_hydrogen_treatment constr
_refine_ls_matrix_type full
_refine_ls_number_parameters 440
_refine_ls_number_reflns 12171
_refine_ls_number_restraints 0
_refine_ls_restrained_S_all 1.112
_refine_ls_R_factor_all 0.0611
_refine_ls_R_factor_gt 0.0431
_refine_ls_shift/su_max 0.001
_refine_ls_shift/su_mean 0.000
_refine_ls_structure_factor_coef Fsqd
_refine_ls_weighting_details 'calc w=1/[\s^2^(Fo^2^)+(0.0468P)^2^+3.0534P] where P=(Fo^2^+2Fc^2^)/3'
_refine_ls_weighting_scheme calc
_refine_ls_wR_factor_gt 0.1124
_refine_ls_wR_factor_ref 0.1262
_reflns_number_gt 9722
_reflns_number_total 12171
_reflns_threshold_expression >2sigma(I)
_cod_data_source_file om900428d_si_002.cif
_cod_data_source_block ga_kw22
_cod_original_sg_symbol_H-M 'P 21/n'
_cod_database_code 4069824
_audit_block_refno 799

loop_
_symmetry_equiv_pos_as_xyz
'x, y, z'
'-x+1/2, y+1/2, -z+1/2'
'-x, -y, -z'
'x-1/2, -y-1/2, z-1/2'

loop_
_atom_site_label
_atom_site_type_symbol
_atom_site_fract_x
_atom_site_fract_y
_atom_site_fract_z
_atom_site_U_iso_or_equiv
_atom_site_adp_type
_atom_site_occupancy
_atom_site_symmetry_multiplicity
_atom_site_calc_flag
_atom_site_refinement_flags
C1 C 0.44605(12) 0.16715(9) 0.26076(11) 0.0227(3) Uani 1 1 d .
H1A H 0.4663 0.2036 0.2190 0.027 Uiso 1 1 calc R
H1B H 0.4567 0.1195 0.2357 0.027 Uiso 1 1 calc R
C2 C 0.51271(13) 0.17550(11) 0.35076(12) 0.0301(4) Uani 1 1 d .
H2A H 0.5312 0.1285 0.3771 0.036 Uiso 1 1 calc R
H2B H 0.5796 0.2020 0.3448 0.036 Uiso 1 1 calc R
C3 C 0.44005(12) 0.21706(9) 0.40701(10) 0.0221(3) Uani 1 1 d .
H3A H 0.4440 0.1981 0.4675 0.027 Uiso 1 1 calc R
H3B H 0.4582 0.2682 0.4091 0.027 Uiso 1 1 calc R
C4 C 0.33188(11) 0.20404(8) 0.35766(10) 0.0182(3) Uani 1 1 d .
C5 C 0.21557(11) 0.25477(8) 0.45737(9) 0.0186(3) Uani 1 1 d .
C6 C 0.17834(12) 0.32452(8) 0.45246(10) 0.0208(3) Uani 1 1 d .
H6 H 0.1671 0.3475 0.3971 0.025 Uiso 1 1 calc R
C7 C 0.15752(13) 0.36080(9) 0.52802(10) 0.0233(3) Uani 1 1 d .
C8 C 0.17277(12) 0.32573(9) 0.60841(10) 0.0241(3) Uani 1 1 d .
H8 H 0.1576 0.3499 0.6601 0.029 Uiso 1 1 calc R
C9 C 0.20957(12) 0.25624(9) 0.61469(10) 0.0234(3) Uani 1 1 d .
C10 C 0.23175(12) 0.22100(9) 0.53842(10) 0.0215(3) Uani 1 1 d .
H10 H 0.2581 0.1737 0.5419 0.026 Uiso 1 1 calc R
C11 C 0.11797(17) 0.43651(10) 0.52274(13) 0.0343(4) Uani 1 1 d .
H11A H 0.0539 0.4408 0.5538 0.051 Uiso 1 1 calc R
H11B H 0.1004 0.4498 0.4611 0.051 Uiso 1 1 calc R
H11C H 0.1740 0.4681 0.5498 0.051 Uiso 1 1 calc R
C12 C 0.22232(14) 0.21811(11) 0.70146(11) 0.0307(4) Uani 1 1 d .
H12A H 0.2478 0.2516 0.7480 0.046 Uiso 1 1 calc R
H12B H 0.2743 0.1795 0.6992 0.046 Uiso 1 1 calc R
H12C H 0.1531 0.1984 0.7137 0.046 Uiso 1 1 calc R
C13 C 0.10686(11) 0.31042(8) 0.17553(9) 0.0177(2) Uani 1 1 d .
C14 C 0.00790(12) 0.41345(8) 0.14556(10) 0.0197(3) Uani 1 1 d .
C15 C -0.05111(14) 0.44177(9) 0.07165(12) 0.0279(3) Uani 1 1 d .
H15 H -0.0342 0.4285 0.0149 0.034 Uiso 1 1 calc R
C16 C -0.13428(16) 0.48912(11) 0.07976(16) 0.0393(5) Uani 1 1 d .
H16 H -0.1735 0.5081 0.0288 0.047 Uiso 1 1 calc R
C17 C -0.16008(17) 0.50861(11) 0.16191(17) 0.0424(5) Uani 1 1 d .
H17 H -0.2176 0.5405 0.1676 0.051 Uiso 1 1 calc R
C18 C -0.10190(18) 0.48152(10) 0.23537(15) 0.0388(5) Uani 1 1 d .
H18 H -0.1195 0.4951 0.2918 0.047 Uiso 1 1 calc R
C19 C -0.01785(15) 0.43463(9) 0.22822(12) 0.0284(3) Uani 1 1 d .
H19 H 0.0222 0.4169 0.2796 0.034 Uiso 1 1 calc R
C20 C 0.35194(11) 0.33131(8) 0.16317(10) 0.0188(3) Uani 1 1 d .
C21 C 0.42814(13) 0.36175(9) 0.11367(11) 0.0242(3) Uani 1 1 d .
H21 H 0.4269 0.3509 0.0531 0.029 Uiso 1 1 calc R
C22 C 0.50525(13) 0.40764(9) 0.15294(12) 0.0281(3) Uani 1 1 d .
H22 H 0.5575 0.4269 0.1190 0.034 Uiso 1 1 calc R
C23 C 0.50753(13) 0.42595(9) 0.24059(12) 0.0274(3) Uani 1 1 d .
H23 H 0.5617 0.4564 0.2673 0.033 Uiso 1 1 calc R
C24 C 0.42893(13) 0.39882(8) 0.28856(11) 0.0245(3) Uani 1 1 d .
H24 H 0.4280 0.4122 0.3482 0.029 Uiso 1 1 calc R
C25 C 0.35156(12) 0.35236(8) 0.25071(10) 0.0206(3) Uani 1 1 d .
H25 H 0.2980 0.3347 0.2845 0.025 Uiso 1 1 calc R
C26 C 0.28461(12) 0.24139(8) 0.05037(9) 0.0192(3) Uani 1 1 d .
C27 C 0.19005(13) 0.22035(9) 0.00078(10) 0.0244(3) Uani 1 1 d .
H27 H 0.1230 0.2366 0.0165 0.029 Uiso 1 1 calc R
C28 C 0.19336(14) 0.17603(10) -0.07103(11) 0.0285(3) Uani 1 1 d .
H28 H 0.1285 0.1615 -0.1035 0.034 Uiso 1 1 calc R
C29 C 0.29036(15) 0.15266(10) -0.09592(11) 0.0284(3) Uani 1 1 d .
H29 H 0.2925 0.1223 -0.1452 0.034 Uiso 1 1 calc R
C30 C 0.38415(14) 0.17426(10) -0.04786(11) 0.0277(3) Uani 1 1 d .
H30 H 0.4510 0.1591 -0.0652 0.033 Uiso 1 1 calc R
C31 C 0.38248(12) 0.21768(9) 0.02540(10) 0.0235(3) Uani 1 1 d .
H31 H 0.4476 0.2312 0.0583 0.028 Uiso 1 1 calc R
C32 C 0.18413(12) 0.06204(8) 0.28905(10) 0.0211(3) Uani 1 1 d .
C33 C 0.15926(13) 0.07064(8) 0.19672(11) 0.0233(3) Uani 1 1 d .
C34 C 0.05501(13) 0.09879(9) 0.18150(11) 0.0260(3) Uani 1 1 d .
C35 C 0.01526(12) 0.10783(9) 0.26436(12) 0.0254(3) Uani 1 1 d .
C36 C 0.09481(13) 0.08492(8) 0.33037(11) 0.0228(3) Uani 1 1 d .
C37 C 0.28253(14) 0.02864(9) 0.33389(13) 0.0307(4) Uani 1 1 d .
H37A H 0.3061 0.0553 0.3873 0.046 Uiso 1 1 calc R
H37B H 0.3393 0.0291 0.2946 0.046 Uiso 1 1 calc R
H37C H 0.2670 -0.0205 0.3493 0.046 Uiso 1 1 calc R
C38 C 0.23130(16) 0.05041(10) 0.12828(12) 0.0335(4) Uani 1 1 d .
H38A H 0.2296 -0.0012 0.1201 0.050 Uiso 1 1 calc R
H38B H 0.3047 0.0655 0.1474 0.050 Uiso 1 1 calc R
H38C H 0.2066 0.0738 0.0727 0.050 Uiso 1 1 calc R
C39 C -0.00875(18) 0.11208(12) 0.09430(14) 0.0415(5) Uani 1 1 d .
H39A H 0.0391 0.1110 0.0477 0.062 Uiso 1 1 calc R
H39B H -0.0433 0.1587 0.0951 0.062 Uiso 1 1 calc R
H39C H -0.0636 0.0752 0.0834 0.062 Uiso 1 1 calc R
C40 C -0.09720(15) 0.12747(11) 0.27898(18) 0.0426(5) Uani 1 1 d .
H40A H -0.1396 0.0842 0.2837 0.064 Uiso 1 1 calc R
H40B H -0.1289 0.1560 0.2295 0.064 Uiso 1 1 calc R
H40C H -0.0966 0.1550 0.3333 0.064 Uiso 1 1 calc R
C41 C 0.08336(17) 0.08212(10) 0.42654(12) 0.0334(4) Uani 1 1 d .
H41A H 0.0297 0.0464 0.4377 0.050 Uiso 1 1 calc R
H41B H 0.0606 0.1287 0.4463 0.050 Uiso 1 1 calc R
H41C H 0.1523 0.0694 0.4586 0.050 Uiso 1 1 calc R
N1 N 0.33504(10) 0.17657(7) 0.27943(8) 0.0188(2) Uani 1 1 d .
N2 N 0.23337(10) 0.21889(7) 0.37896(8) 0.0190(2) Uani 1 1 d .
N3 N 0.19094(9) 0.26388(7) 0.17420(8) 0.0180(2) Uani 1 1 d .
N4 N 0.27615(10) 0.28300(7) 0.12593(8) 0.0196(2) Uani 1 1 d .
N5 N 0.09517(10) 0.36909(7) 0.13349(8) 0.0194(2) Uani 1 1 d .
S S 0.01945(3) 0.26837(2) 0.24406(3) 0.02067(8) Uani 1 1 d .
Ti Ti 0.16475(2) 0.185183(13) 0.257951(17) 0.01630(6) Uani 1 1 d .

loop_
_atom_site_aniso_label
_atom_site_aniso_U_11
_atom_site_aniso_U_22
_atom_site_aniso_U_33
_atom_site_aniso_U_23
_atom_site_aniso_U_13
_atom_site_aniso_U_12
C1 0.0168(6) 0.0264(7) 0.0256(7) 0.0022(6) 0.0063(5) 0.0047(5)
C2 0.0182(7) 0.0411(10) 0.0312(8) -0.0007(7) 0.0031(6) 0.0050(6)
C3 0.0172(6) 0.0253(7) 0.0236(7) 0.0027(5) 0.0007(5) 0.0006(5)
C4 0.0163(6) 0.0166(6) 0.0218(6) 0.0034(5) 0.0031(5) 0.0007(5)
C5 0.0163(6) 0.0229(6) 0.0171(6) -0.0001(5) 0.0034(5) 0.0005(5)
C6 0.0217(6) 0.0225(7) 0.0187(6) 0.0007(5) 0.0048(5) 0.0017(5)
C7 0.0213(7) 0.0262(7) 0.0230(7) -0.0034(6) 0.0053(5) 0.0011(6)
C8 0.0191(6) 0.0350(8) 0.0190(7) -0.0050(6) 0.0052(5) -0.0024(6)
C9 0.0178(6) 0.0350(8) 0.0174(6) 0.0025(6) 0.0025(5) -0.0051(6)
C10 0.0192(6) 0.0253(7) 0.0201(7) 0.0030(5) 0.0020(5) -0.0006(5)
C11 0.0430(10) 0.0272(8) 0.0337(9) -0.0058(7) 0.0088(8) 0.0062(7)
C12 0.0280(8) 0.0445(10) 0.0193(7) 0.0066(7) 0.0016(6) -0.0082(7)
C13 0.0147(6) 0.0220(6) 0.0167(6) -0.0002(5) 0.0036(5) -0.0008(5)
C14 0.0190(6) 0.0168(6) 0.0239(7) -0.0014(5) 0.0058(5) -0.0006(5)
C15 0.0304(8) 0.0229(7) 0.0296(8) -0.0048(6) -0.0014(6) 0.0072(6)
C16 0.0330(9) 0.0294(9) 0.0532(12) -0.0076(8) -0.0073(8) 0.0117(7)
C17 0.0312(9) 0.0270(9) 0.0715(15) -0.0078(9) 0.0174(10) 0.0073(7)
C18 0.0485(11) 0.0239(8) 0.0496(11) -0.0069(8) 0.0317(10) -0.0008(8)
C19 0.0382(9) 0.0222(7) 0.0271(8) -0.0015(6) 0.0143(7) -0.0006(6)
C20 0.0156(6) 0.0198(6) 0.0215(6) 0.0048(5) 0.0041(5) 0.0023(5)
C21 0.0217(7) 0.0261(7) 0.0258(7) 0.0053(6) 0.0078(6) 0.0001(6)
C22 0.0217(7) 0.0250(7) 0.0386(9) 0.0062(7) 0.0084(6) -0.0019(6)
C23 0.0233(7) 0.0193(7) 0.0392(9) 0.0016(6) 0.0011(6) -0.0002(6)
C24 0.0268(7) 0.0187(6) 0.0276(7) -0.0003(6) 0.0011(6) 0.0028(5)
C25 0.0217(7) 0.0192(6) 0.0216(7) 0.0034(5) 0.0048(5) 0.0020(5)
C26 0.0179(6) 0.0245(7) 0.0155(6) 0.0035(5) 0.0039(5) 0.0024(5)
C27 0.0195(6) 0.0351(8) 0.0186(7) 0.0007(6) 0.0019(5) 0.0045(6)
C28 0.0272(8) 0.0391(9) 0.0186(7) -0.0008(6) -0.0013(6) 0.0024(7)
C29 0.0351(9) 0.0339(9) 0.0167(7) -0.0010(6) 0.0052(6) 0.0069(7)
C30 0.0260(7) 0.0358(9) 0.0225(7) 0.0022(6) 0.0086(6) 0.0088(6)
C31 0.0185(6) 0.0313(8) 0.0214(7) 0.0024(6) 0.0052(5) 0.0044(6)
C32 0.0228(7) 0.0158(6) 0.0247(7) -0.0001(5) 0.0031(5) -0.0001(5)
C33 0.0265(7) 0.0202(7) 0.0240(7) -0.0040(5) 0.0070(6) -0.0042(5)
C34 0.0251(7) 0.0255(7) 0.0266(8) 0.0018(6) -0.0015(6) -0.0070(6)
C35 0.0181(6) 0.0214(7) 0.0376(9) 0.0044(6) 0.0069(6) -0.0030(5)
C36 0.0270(7) 0.0181(6) 0.0245(7) 0.0010(5) 0.0089(6) -0.0028(5)
C37 0.0288(8) 0.0211(7) 0.0415(10) 0.0063(7) 0.0001(7) 0.0040(6)
C38 0.0408(10) 0.0315(9) 0.0304(9) -0.0093(7) 0.0148(7) -0.0045(7)
C39 0.0394(10) 0.0475(11) 0.0344(10) 0.0069(8) -0.0119(8) -0.0152(9)
C40 0.0210(8) 0.0321(9) 0.0773(16) 0.0115(10) 0.0173(9) -0.0018(7)
C41 0.0477(11) 0.0284(8) 0.0267(8) 0.0008(6) 0.0168(8) -0.0087(7)
N1 0.0156(5) 0.0204(6) 0.0210(6) 0.0010(4) 0.0049(4) 0.0023(4)
N2 0.0163(5) 0.0220(6) 0.0192(6) -0.0005(4) 0.0042(4) 0.0017(4)
N3 0.0144(5) 0.0221(6) 0.0183(5) 0.0034(4) 0.0060(4) 0.0016(4)
N4 0.0151(5) 0.0262(6) 0.0183(5) 0.0007(5) 0.0066(4) -0.0010(4)
N5 0.0182(5) 0.0206(6) 0.0200(6) 0.0012(4) 0.0052(4) 0.0015(4)
S 0.01515(15) 0.02234(17) 0.02566(18) 0.00492(13) 0.00758(13) 0.00197(12)
Ti 0.01421(11) 0.01761(12) 0.01762(12) 0.00086(9) 0.00429(8) 0.00049(8)

loop_
_atom_type_symbol
_atom_type_description
_atom_type_scat_dispersion_real
_atom_type_scat_dispersion_imag
_atom_type_scat_source
C C 0.0033 0.0016 'International Tables Vol C Tables 4.2.6.8 and 6.1.1.4'
H H 0.0000 0.0000 'International Tables Vol C Tables 4.2.6.8 and 6.1.1.4'
N N 0.0061 0.0033 'International Tables Vol C Tables 4.2.6.8 and 6.1.1.4'
S S 0.1246 0.1234 'International Tables Vol C Tables 4.2.6.8 and 6.1.1.4'
Ti Ti 0.2776 0.4457 'International Tables Vol C Tables 4.2.6.8 and 6.1.1.4'

loop_
_geom_angle_atom_site_label_1
_geom_angle_atom_site_label_2
_geom_angle_atom_site_label_3
_geom_angle
N1 C1 C2 104.60(12)
N1 C1 H1A 110.8
C2 C1 H1A 110.8
N1 C1 H1B 110.8
C2 C1 H1B 110.8
H1A C1 H1B 108.9
C3 C2 C1 104.78(13)
C3 C2 H2A 110.8
C1 C2 H2A 110.8
C3 C2 H2B 110.8
C1 C2 H2B 110.8
H2A C2 H2B 108.9
C4 C3 C2 101.11(13)
C4 C3 H3A 111.6
C2 C3 H3A 111.6
C4 C3 H3B 111.6
C2 C3 H3B 111.6
H3A C3 H3B 109.4
N1 C4 N2 114.91(13)
N1 C4 C3 114.41(13)
N2 C4 C3 130.60(14)
C10 C5 C6 119.74(14)
C10 C5 N2 121.22(14)
C6 C5 N2 119.02(13)
C7 C6 C5 120.54(14)
C7 C6 H6 119.7
C5 C6 H6 119.7
C6 C7 C8 118.86(15)
C6 C7 C11 120.52(15)
C8 C7 C11 120.62(15)
C9 C8 C7 121.49(14)
C9 C8 H8 119.3
C7 C8 H8 119.3
C8 C9 C10 118.92(14)
C8 C9 C12 121.01(15)
C10 C9 C12 120.04(16)
C5 C10 C9 120.44(15)
C5 C10 H10 119.8
C9 C10 H10 119.8
C7 C11 H11A 109.5
C7 C11 H11B 109.5
H11A C11 H11B 109.5
C7 C11 H11C 109.5
H11A C11 H11C 109.5
H11B C11 H11C 109.5
C9 C12 H12A 109.5
C9 C12 H12B 109.5
H12A C12 H12B 109.5
C9 C12 H12C 109.5
H12A C12 H12C 109.5
H12B C12 H12C 109.5
N5 C13 N3 126.26(13)
N5 C13 S 129.43(11)
N3 C13 S 104.27(10)
C15 C14 C19 118.31(15)
C15 C14 N5 118.46(14)
C19 C14 N5 123.06(15)
C16 C15 C14 120.96(17)
C16 C15 H15 119.5
C14 C15 H15 119.5
C17 C16 C15 120.1(2)
C17 C16 H16 120.0
C15 C16 H16 120.0
C18 C17 C16 119.54(17)
C18 C17 H17 120.2
C16 C17 H17 120.2
C17 C18 C19 120.97(18)
C17 C18 H18 119.5
C19 C18 H18 119.5
C18 C19 C14 120.11(18)
C18 C19 H19 119.9
C14 C19 H19 119.9
N4 C20 C25 120.47(13)
N4 C20 C21 121.28(14)
C25 C20 C21 118.21(14)
C22 C21 C20 120.25(15)
C22 C21 H21 119.9
C20 C21 H21 119.9
C23 C22 C21 121.30(15)
C23 C22 H22 119.3
C21 C22 H22 119.3
C22 C23 C24 118.55(16)
C22 C23 H23 120.7
C24 C23 H23 120.7
C23 C24 C25 121.03(16)
C23 C24 H24 119.5
C25 C24 H24 119.5
C24 C25 C20 120.48(14)
C24 C25 H25 119.8
C20 C25 H25 119.8
C31 C26 C27 118.78(14)
C31 C26 N4 123.03(14)
C27 C26 N4 118.12(13)
C28 C27 C26 120.58(15)
C28 C27 H27 119.7
C26 C27 H27 119.7
C29 C28 C27 120.64(16)
C29 C28 H28 119.7
C27 C28 H28 119.7
C30 C29 C28 118.94(16)
C30 C29 H29 120.5
C28 C29 H29 120.5
C29 C30 C31 121.30(15)
C29 C30 H30 119.3
C31 C30 H30 119.3
C30 C31 C26 119.73(15)
C30 C31 H31 120.1
C26 C31 H31 120.1
C36 C32 C33 107.95(14)
C36 C32 C37 125.55(15)
C33 C32 C37 126.28(15)
C36 C32 Ti 73.88(9)
C33 C32 Ti 71.50(9)
C37 C32 Ti 124.60(11)
C34 C33 C32 108.13(14)
C34 C33 C38 126.54(16)
C32 C33 C38 125.30(16)
C34 C33 Ti 73.10(9)
C32 C33 Ti 73.35(9)
C38 C33 Ti 121.09(11)
C33 C34 C35 107.64(14)
C33 C34 C39 127.49(17)
C35 C34 C39 124.71(17)
C33 C34 Ti 72.12(9)
C35 C34 Ti 73.45(9)
C39 C34 Ti 123.69(12)
C36 C35 C34 108.39(14)
C36 C35 C40 125.11(17)
C34 C35 C40 125.88(18)
C36 C35 Ti 73.46(9)
C34 C35 Ti 71.70(9)
C40 C35 Ti 127.80(12)
C32 C36 C35 107.89(14)
C32 C36 C41 126.37(16)
C35 C36 C41 125.66(16)
C32 C36 Ti 71.76(8)
C35 C36 Ti 72.20(9)
C41 C36 Ti 124.04(11)
C32 C37 H37A 109.5
C32 C37 H37B 109.5
H37A C37 H37B 109.5
C32 C37 H37C 109.5
H37A C37 H37C 109.5
H37B C37 H37C 109.5
C33 C38 H38A 109.5
C33 C38 H38B 109.5
H38A C38 H38B 109.5
C33 C38 H38C 109.5
H38A C38 H38C 109.5
H38B C38 H38C 109.5
C34 C39 H39A 109.5
C34 C39 H39B 109.5
H39A C39 H39B 109.5
C34 C39 H39C 109.5
H39A C39 H39C 109.5
H39B C39 H39C 109.5
C35 C40 H40A 109.5
C35 C40 H40B 109.5
H40A C40 H40B 109.5
C35 C40 H40C 109.5
H40A C40 H40C 109.5
H40B C40 H40C 109.5
C36 C41 H41A 109.5
C36 C41 H41B 109.5
H41A C41 H41B 109.5
C36 C41 H41C 109.5
H41A C41 H41C 109.5
H41B C41 H41C 109.5
C4 N1 C1 110.28(13)
C4 N1 Ti 89.23(9)
C1 N1 Ti 159.78(11)
C4 N2 C5 122.44(13)
C4 N2 Ti 91.54(9)
C5 N2 Ti 145.28(10)
C13 N3 N4 118.11(12)
C13 N3 Ti 106.50(9)
N4 N3 Ti 135.00(9)
C20 N4 N3 118.32(12)
C20 N4 C26 126.27(12)
N3 N4 C26 114.51(12)
C13 N5 C14 119.82(13)
C13 S Ti 80.40(5)
N3 Ti N2 105.47(5)
N3 Ti N1 85.82(5)
N2 Ti N1 64.30(5)
N3 Ti C33 114.93(5)
N2 Ti C33 129.33(6)
N1 Ti C33 88.82(5)
N3 Ti C34 108.44(6)
N2 Ti C34 145.65(6)
N1 Ti C34 123.18(6)
C33 Ti C34 34.78(6)
N3 Ti C32 145.90(5)
N2 Ti C32 95.47(5)
N1 Ti C32 79.32(5)
C33 Ti C32 35.15(5)
C34 Ti C32 57.98(6)
N3 Ti C35 131.13(6)
N2 Ti C35 114.08(6)
N1 Ti C35 136.60(5)
C33 Ti C35 57.69(6)
C34 Ti C35 34.85(6)
C32 Ti C35 57.34(5)
N3 Ti S 68.58(4)
N2 Ti S 97.01(4)
N1 Ti S 143.50(4)
C33 Ti S 125.00(4)
C34 Ti S 90.37(5)
C32 Ti S 135.82(4)
C35 Ti S 78.93(4)
N3 Ti C36 165.13(6)
N2 Ti C36 87.99(5)
N1 Ti C36 106.09(5)
C33 Ti C36 57.74(5)
C34 Ti C36 57.71(6)
C32 Ti C36 34.36(5)
C35 Ti C36 34.34(6)
S Ti C36 104.09(4)

loop_
_geom_bond_atom_site_label_1
_geom_bond_atom_site_label_2
_geom_bond_distance
C1 N1 1.4625(19)
C1 C2 1.546(2)
C1 H1A 0.9900
C1 H1B 0.9900
C2 C3 1.534(2)
C2 H2A 0.9900
C2 H2B 0.9900
C3 C4 1.505(2)
C3 H3A 0.9900
C3 H3B 0.9900
C4 N1 1.3106(19)
C4 N2 1.3411(18)
C5 C10 1.392(2)
C5 C6 1.394(2)
C5 N2 1.4168(19)
C6 C7 1.393(2)
C6 H6 0.9500
C7 C8 1.394(2)
C7 C11 1.509(2)
C8 C9 1.388(2)
C8 H8 0.9500
C9 C10 1.397(2)
C9 C12 1.506(2)
C10 H10 0.9500
C11 H11A 0.9800
C11 H11B 0.9800
C11 H11C 0.9800
C12 H12A 0.9800
C12 H12B 0.9800
C12 H12C 0.9800
C13 N5 1.2800(19)
C13 N3 1.3740(18)
C13 S 1.7816(14)
C14 C15 1.394(2)
C14 C19 1.398(2)
C14 N5 1.4053(19)
C15 C16 1.388(2)
C15 H15 0.9500
C16 C17 1.382(3)
C16 H16 0.9500
C17 C18 1.376(3)
C17 H17 0.9500
C18 C19 1.389(3)
C18 H18 0.9500
C19 H19 0.9500
C20 N4 1.395(2)
C20 C25 1.400(2)
C20 C21 1.404(2)
C21 C22 1.388(2)
C21 H21 0.9500
C22 C23 1.385(3)
C22 H22 0.9500
C23 C24 1.388(2)
C23 H23 0.9500
C24 C25 1.389(2)
C24 H24 0.9500
C25 H25 0.9500
C26 C31 1.398(2)
C26 C27 1.399(2)
C26 N4 1.4117(19)
C27 C28 1.386(2)
C27 H27 0.9500
C28 C29 1.385(2)
C28 H28 0.9500
C29 C30 1.384(3)
C29 H29 0.9500
C30 C31 1.391(2)
C30 H30 0.9500
C31 H31 0.9500
C32 C36 1.411(2)
C32 C33 1.427(2)
C32 C37 1.490(2)
C32 Ti 2.3750(15)
C33 C34 1.409(2)
C33 C38 1.503(2)
C33 Ti 2.3508(16)
C34 C35 1.422(2)
C34 C39 1.507(3)
C34 Ti 2.3634(16)
C35 C36 1.414(2)
C35 C40 1.499(2)
C35 Ti 2.3861(15)
C36 C41 1.497(2)
C36 Ti 2.4023(15)
C37 H37A 0.9800
C37 H37B 0.9800
C37 H37C 0.9800
C38 H38A 0.9800
C38 H38B 0.9800
C38 H38C 0.9800
C39 H39A 0.9800
C39 H39B 0.9800
C39 H39C 0.9800
C40 H40A 0.9800
C40 H40B 0.9800
C40 H40C 0.9800
C41 H41A 0.9800
C41 H41B 0.9800
C41 H41C 0.9800
N1 Ti 2.1358(13)
N2 Ti 2.0632(13)
N3 N4 1.4091(16)
N3 Ti 2.0102(12)
S Ti 2.3975(5)

loop_
_geom_torsion_atom_site_label_1
_geom_torsion_atom_site_label_2
_geom_torsion_atom_site_label_3
_geom_torsion_atom_site_label_4
_geom_torsion
N1 C1 C2 C3 -21.46(17)
C1 C2 C3 C4 19.99(16)
C2 C3 C4 N1 -12.64(17)
C2 C3 C4 N2 170.80(16)
C10 C5 C6 C7 0.2(2)
N2 C5 C6 C7 178.44(14)
C5 C6 C7 C8 -1.1(2)
C5 C6 C7 C11 179.55(15)
C6 C7 C8 C9 1.0(2)
C11 C7 C8 C9 -179.68(16)
C7 C8 C9 C10 0.1(2)
C7 C8 C9 C12 -177.99(15)
C6 C5 C10 C9 0.9(2)
N2 C5 C10 C9 -177.34(13)
C8 C9 C10 C5 -1.0(2)
C12 C9 C10 C5 177.09(14)
C19 C14 C15 C16 -0.8(3)
N5 C14 C15 C16 -176.29(17)
C14 C15 C16 C17 -0.3(3)
C15 C16 C17 C18 0.9(3)
C16 C17 C18 C19 -0.3(3)
C17 C18 C19 C14 -0.9(3)
C15 C14 C19 C18 1.4(2)
N5 C14 C19 C18 176.66(16)
N4 C20 C21 C22 -177.59(15)
C25 C20 C21 C22 4.4(2)
C20 C21 C22 C23 -1.7(3)
C21 C22 C23 C24 -1.7(3)
C22 C23 C24 C25 2.2(2)
C23 C24 C25 C20 0.6(2)
N4 C20 C25 C24 178.08(14)
C21 C20 C25 C24 -3.9(2)
C31 C26 C27 C28 0.9(2)
N4 C26 C27 C28 -176.17(15)
C26 C27 C28 C29 -1.1(3)
C27 C28 C29 C30 0.0(3)
C28 C29 C30 C31 1.2(3)
C29 C30 C31 C26 -1.3(3)
C27 C26 C31 C30 0.3(2)
N4 C26 C31 C30 177.20(15)
C36 C32 C33 C34 0.07(17)
C37 C32 C33 C34 174.85(15)
Ti C32 C33 C34 -65.34(11)
C36 C32 C33 C38 -177.93(15)
C37 C32 C33 C38 -3.2(3)
Ti C32 C33 C38 116.66(16)
C36 C32 C33 Ti 65.41(11)
C37 C32 C33 Ti -119.81(16)
C32 C33 C34 C35 0.14(18)
C38 C33 C34 C35 178.11(16)
Ti C33 C34 C35 -65.37(11)
C32 C33 C34 C39 -175.33(16)
C38 C33 C34 C39 2.6(3)
Ti C33 C34 C39 119.15(18)
C32 C33 C34 Ti 65.51(11)
C38 C33 C34 Ti -116.52(16)
C33 C34 C35 C36 -0.29(18)
C39 C34 C35 C36 175.34(16)
Ti C34 C35 C36 -64.78(11)
C33 C34 C35 C40 -171.63(16)
C39 C34 C35 C40 4.0(3)
Ti C34 C35 C40 123.88(17)
C33 C34 C35 Ti 64.49(11)
C39 C34 C35 Ti -119.88(17)
C33 C32 C36 C35 -0.25(17)
C37 C32 C36 C35 -175.08(15)
Ti C32 C36 C35 63.60(11)
C33 C32 C36 C41 176.87(15)
C37 C32 C36 C41 2.0(3)
Ti C32 C36 C41 -119.29(16)
C33 C32 C36 Ti -63.85(10)
C37 C32 C36 Ti 121.33(15)
C34 C35 C36 C32 0.33(18)
C40 C35 C36 C32 171.75(16)
Ti C35 C36 C32 -63.31(11)
C34 C35 C36 C41 -176.80(15)
C40 C35 C36 C41 -5.4(3)
Ti C35 C36 C41 119.55(16)
C34 C35 C36 Ti 63.65(11)
C40 C35 C36 Ti -124.94(17)
N2 C4 N1 C1 176.06(13)
C3 C4 N1 C1 -1.06(18)
N2 C4 N1 Ti 1.50(13)
C3 C4 N1 Ti -175.61(11)
C2 C1 N1 C4 14.35(17)
C2 C1 N1 Ti 178.4(3)
N1 C4 N2 C5 -174.00(13)
C3 C4 N2 C5 2.5(2)
N1 C4 N2 Ti -1.56(13)
C3 C4 N2 Ti 174.99(14)
C10 C5 N2 C4 -73.16(19)
C6 C5 N2 C4 108.63(17)
C10 C5 N2 Ti 120.19(17)
C6 C5 N2 Ti -58.0(2)
N5 C13 N3 N4 3.4(2)
S C13 N3 N4 -178.78(10)
N5 C13 N3 Ti 177.37(13)
S C13 N3 Ti -4.86(11)
C25 C20 N4 N3 8.8(2)
C21 C20 N4 N3 -169.19(13)
C25 C20 N4 C26 -159.75(14)
C21 C20 N4 C26 22.3(2)
C13 N3 N4 C20 78.64(17)
Ti N3 N4 C20 -93.10(16)
C13 N3 N4 C26 -111.48(15)
Ti N3 N4 C26 76.78(17)
C31 C26 N4 C20 30.3(2)
C27 C26 N4 C20 -152.82(15)
C31 C26 N4 N3 -138.68(15)
C27 C26 N4 N3 38.24(19)
N3 C13 N5 C14 -176.06(14)
S C13 N5 C14 6.7(2)
C15 C14 N5 C13 -133.62(16)
C19 C14 N5 C13 51.1(2)
N5 C13 S Ti -178.36(15)
N3 C13 S Ti 3.96(9)
C13 N3 Ti N2 -87.81(10)
N4 N3 Ti N2 84.60(14)
C13 N3 Ti N1 -149.69(10)
N4 N3 Ti N1 22.72(14)
C13 N3 Ti C33 123.56(10)
N4 N3 Ti C33 -64.03(15)
C13 N3 Ti C34 86.67(10)
N4 N3 Ti C34 -100.93(14)
C13 N3 Ti C32 146.36(10)
N4 N3 Ti C32 -41.23(19)
C13 N3 Ti C35 55.69(12)
N4 N3 Ti C35 -131.90(13)
C13 N3 Ti S 3.76(8)
N4 N3 Ti S 176.17(15)
C13 N3 Ti C36 66.5(2)
N4 N3 Ti C36 -121.1(2)
C4 N2 Ti N3 -76.50(9)
C5 N2 Ti N3 92.26(18)
C4 N2 Ti N1 0.96(8)
C5 N2 Ti N1 169.7(2)
C4 N2 Ti C33 65.89(11)
C5 N2 Ti C33 -125.35(17)
C4 N2 Ti C34 112.82(12)
C5 N2 Ti C34 -78.4(2)
C4 N2 Ti C32 76.33(9)
C5 N2 Ti C32 -114.91(18)
C4 N2 Ti C35 132.89(9)
C5 N2 Ti C35 -58.35(19)
C4 N2 Ti S -146.14(8)
C5 N2 Ti S 22.62(18)
C4 N2 Ti C36 109.90(9)
C5 N2 Ti C36 -81.34(18)
C4 N1 Ti N3 108.41(9)
C1 N1 Ti N3 -56.7(3)
C4 N1 Ti N2 -0.98(8)
C1 N1 Ti N2 -166.1(3)
C4 N1 Ti C33 -136.50(9)
C1 N1 Ti C33 58.4(3)
C4 N1 Ti C34 -142.25(9)
C1 N1 Ti C34 52.7(3)
C4 N1 Ti C32 -102.43(9)
C1 N1 Ti C32 92.5(3)
C4 N1 Ti C35 -99.61(11)
C1 N1 Ti C35 95.3(3)
C4 N1 Ti S 64.01(11)
C1 N1 Ti S -101.1(3)
C4 N1 Ti C36 -80.65(9)
C1 N1 Ti C36 114.3(3)
C34 C33 Ti N3 -86.70(10)
C32 C33 Ti N3 157.82(9)
C38 C33 Ti N3 36.23(16)
C34 C33 Ti N2 133.74(10)
C32 C33 Ti N2 18.26(12)
C38 C33 Ti N2 -103.34(15)
C34 C33 Ti N1 -171.54(10)
C32 C33 Ti N1 72.98(9)
C38 C33 Ti N1 -48.62(14)
C32 C33 Ti C34 -115.48(13)
C38 C33 Ti C34 122.92(19)
C34 C33 Ti C32 115.48(13)
C38 C33 Ti C32 -121.60(18)
C34 C33 Ti C35 37.66(10)
C32 C33 Ti C35 -77.82(10)
C38 C33 Ti C35 160.59(17)
C34 C33 Ti S -6.27(11)
C32 C33 Ti S -121.75(8)
C38 C33 Ti S 116.65(13)
C34 C33 Ti C36 78.54(10)
C32 C33 Ti C36 -36.94(9)
C38 C33 Ti C36 -158.53(17)
C33 C34 Ti N3 107.38(10)
C35 C34 Ti N3 -137.28(9)
C39 C34 Ti N3 -16.23(18)
C33 C34 Ti N2 -82.08(13)
C35 C34 Ti N2 33.26(15)
C39 C34 Ti N2 154.30(15)
C33 C34 Ti N1 10.13(12)
C35 C34 Ti N1 125.47(10)
C39 C34 Ti N1 -113.49(16)
C35 C34 Ti C33 115.34(14)
C39 C34 Ti C33 -123.6(2)
C33 C34 Ti C32 -37.80(9)
C35 C34 Ti C32 77.54(10)
C39 C34 Ti C32 -161.42(19)
C33 C34 Ti C35 -115.34(14)
C39 C34 Ti C35 121.0(2)
C33 C34 Ti S 174.87(9)
C35 C34 Ti S -69.79(9)
C39 C34 Ti S 51.25(16)
C33 C34 Ti C36 -78.64(10)
C35 C34 Ti C36 36.70(9)
C39 C34 Ti C36 157.75(19)
C36 C32 Ti N3 -153.41(10)
C33 C32 Ti N3 -37.63(14)
C37 C32 Ti N3 84.18(17)
C36 C32 Ti N2 78.31(10)
C33 C32 Ti N2 -165.91(9)
C37 C32 Ti N2 -44.10(14)
C36 C32 Ti N1 140.84(10)
C33 C32 Ti N1 -103.38(10)
C37 C32 Ti N1 18.43(14)
C36 C32 Ti C33 -115.78(14)
C37 C32 Ti C33 121.81(18)
C36 C32 Ti C34 -78.38(10)
C33 C32 Ti C34 37.40(9)
C37 C32 Ti C34 159.21(16)
C36 C32 Ti C35 -36.87(10)
C33 C32 Ti C35 78.91(10)
C37 C32 Ti C35 -159.27(16)
C36 C32 Ti S -27.61(12)
C33 C32 Ti S 88.17(10)
C37 C32 Ti S -150.02(12)
C33 C32 Ti C36 115.78(14)
C37 C32 Ti C36 -122.41(18)
C36 C35 Ti N3 175.12(9)
C34 C35 Ti N3 58.71(12)
C40 C35 Ti N3 -62.9(2)
C36 C35 Ti N2 -43.77(11)
C34 C35 Ti N2 -160.19(9)
C40 C35 Ti N2 78.16(19)
C36 C35 Ti N1 33.60(13)
C34 C35 Ti N1 -82.82(12)
C40 C35 Ti N1 155.53(16)
C36 C35 Ti C33 78.83(10)
C34 C35 Ti C33 -37.59(10)
C40 C35 Ti C33 -159.2(2)
C36 C35 Ti C34 116.42(14)
C40 C35 Ti C34 -121.7(2)
C36 C35 Ti C32 36.88(9)
C34 C35 Ti C32 -79.54(10)
C40 C35 Ti C32 158.8(2)
C36 C35 Ti S -136.56(10)
C34 C35 Ti S 107.02(10)
C40 C35 Ti S -14.63(17)
C34 C35 Ti C36 -116.42(14)
C40 C35 Ti C36 121.9(2)
C13 S Ti N3 -2.82(6)
C13 S Ti N2 101.10(6)
C13 S Ti N1 45.74(8)
C13 S Ti C33 -108.95(7)
C13 S Ti C34 -112.52(6)
C13 S Ti C32 -153.57(7)
C13 S Ti C35 -145.65(7)
C13 S Ti C36 -169.22(6)
C32 C36 Ti N3 102.0(2)
C35 C36 Ti N3 -14.4(3)
C41 C36 Ti N3 -135.9(2)
C32 C36 Ti N2 -102.73(10)
C35 C36 Ti N2 140.80(10)
C41 C36 Ti N2 19.33(15)
C32 C36 Ti N1 -40.23(10)
C35 C36 Ti N1 -156.69(10)
C41 C36 Ti N1 81.84(15)
C32 C36 Ti C33 37.81(9)
C35 C36 Ti C33 -78.66(11)
C41 C36 Ti C33 159.87(17)
C32 C36 Ti C34 79.21(10)
C35 C36 Ti C34 -37.25(10)
C41 C36 Ti C34 -158.72(17)
C35 C36 Ti C32 -116.46(14)
C41 C36 Ti C32 122.07(19)
C32 C36 Ti C35 116.46(14)
C41 C36 Ti C35 -121.47(19)
C32 C36 Ti S 160.54(8)
C35 C36 Ti S 44.08(10)
C41 C36 Ti S -77.39(15)
